data_9007652
loop_
_publ_author_name
'King, Jr, H. E.'
'Prewitt, C. T.'

_publ_section_title
;
 High-pressure and high-temperature polymorphism of iron sulfides (FeS)
 Sample: T = 294 K, P = 3.33 GPa
;
_journal_issue 7
_journal_name_full 'Acta Crystallographica, Section B'
_journal_page_first 1877
_journal_page_last 1887
_journal_paper_doi 10.1107/S0567740882007523
_journal_volume 38
_journal_year 1982
_chemical_formula_sum 'Fe S'
_chemical_name_mineral Troilite
_space_group_IT_number 190
_symmetry_space_group_name_Hall 'P -6c -2c'
_symmetry_space_group_name_H-M 'P -6 2 c'
_cell_angle_alpha 90
_cell_angle_beta 90
_cell_angle_gamma 120
_cell_length_a 5.861
_cell_length_b 5.861
_cell_length_c 11.577
_cell_formula_units_Z 12
_cell_volume 344.406
_database_code_amcsd 0009771
_diffrn_ambient_pressure 3.33e+06
_diffrn_ambient_temperature 294
_exptl_crystal_density_diffrn 5.086
_cod_database_code 9007652

loop_
_space_group_symop_operation_xyz
x,y,z
-x,-x+y,1/2+z
-x+y,-x,1/2-z
y,x,-z
-y,x-y,z
x-y,-y,1/2+z
x,y,1/2-z
-x,-x+y,-z
-x+y,-x,z
y,x,1/2+z
-y,x-y,1/2-z
x-y,-y,-z

loop_
_atom_site_label
_atom_site_fract_x
_atom_site_fract_y
_atom_site_fract_z
_atom_site_U_iso_or_equiv
Fe 0.37790 0.05560 0.12280 0.01381
S1 0.00000 0.00000 0.00000 0.01013
S2 0.33333 0.66667 0.02270 0.01077
S3 0.66500 -0.00560 0.25000 0.00861

loop_
_cod_related_entry_id
_cod_related_entry_database
_cod_related_entry_code
1 AMCSD 0009771
